data_7212899
loop_
_publ_author_name
'Qin, Jie'
'Qin, Chao'
'Wang, Cui-Xia'
'Li, Huan'
'Cui, Ling'
'Li, Ting-Ting'
'Wang, Xin-Long'

_publ_section_title
;
 A lacuna in reticular chemistry: an unprecedented binodal
 (6,10)-connected network based on two distinct zinc clusters
;
_journal_issue 12
_journal_name_full CrystEngComm
_journal_page_first 4071
_journal_paper_doi 10.1039/c0ce00582g
_journal_volume 12
_journal_year 2010
_chemical_formula_sum 'C44 H56 N18 O30 Zn7'
_chemical_formula_weight 1774.66
_chemical_name_systematic
;
?
;
_space_group_IT_number 2
_symmetry_cell_setting triclinic
_symmetry_space_group_name_Hall '-P 1'
_symmetry_space_group_name_H-M 'P -1'
_atom_sites_solution_hydrogens geom
_atom_sites_solution_primary direct
_atom_sites_solution_secondary difmap
_audit_creation_method SHELXL-97
_cell_angle_alpha 96.50(3)
_cell_angle_beta 99.07(3)
_cell_angle_gamma 112.41(3)
_cell_formula_units_Z 1
_cell_length_a 9.781(2)
_cell_length_b 11.905(2)
_cell_length_c 15.220(3)
_cell_measurement_reflns_used 12474
_cell_measurement_temperature 293(2)
_cell_measurement_theta_max 25.00
_cell_measurement_theta_min 3.19
_cell_volume 1588.5(7)
_computing_cell_refinement 'SAINT (Bruker, 1999)'
_computing_data_collection 'SMART (Bruker, 1997)'
_computing_data_reduction SAINT
_computing_molecular_graphics 'SHELXTL-PLUS (Sheldrick, 1990)'
_computing_publication_material SHELXL-97
_computing_structure_refinement 'SHELXL-97 (Sheldrick, 1997)'
_computing_structure_solution 'SHELXS-97 (Sheldrick, 1997)'
_diffrn_ambient_temperature 293(2)
_diffrn_measured_fraction_theta_full 0.991
_diffrn_measured_fraction_theta_max 0.991
_diffrn_measurement_device_type 'Bruker APEX CCD area-detector'
_diffrn_measurement_method '\w scans'
_diffrn_radiation_monochromator graphite
_diffrn_radiation_source 'fine-focus sealed tube'
_diffrn_radiation_type MoK\a
_diffrn_radiation_wavelength 0.71073
_diffrn_reflns_av_R_equivalents 0.0324
_diffrn_reflns_av_sigmaI/netI 0.0423
_diffrn_reflns_limit_h_max 11
_diffrn_reflns_limit_h_min -11
_diffrn_reflns_limit_k_max 14
_diffrn_reflns_limit_k_min -14
_diffrn_reflns_limit_l_max 18
_diffrn_reflns_limit_l_min -17
_diffrn_reflns_number 12474
_diffrn_reflns_theta_full 25.00
_diffrn_reflns_theta_max 25.00
_diffrn_reflns_theta_min 3.19
_exptl_absorpt_coefficient_mu 2.700
_exptl_absorpt_correction_T_max 0.7202
_exptl_absorpt_correction_T_min 0.6702
_exptl_absorpt_correction_type multi-scan
_exptl_absorpt_process_details 'SADABS (Sheldrick, 1996)'
_exptl_crystal_colour colorless
_exptl_crystal_density_diffrn 1.855
_exptl_crystal_density_method 'not measured'
_exptl_crystal_description block
_exptl_crystal_F_000 896
_exptl_crystal_size_max 0.22
_exptl_crystal_size_mid 0.20
_exptl_crystal_size_min 0.17
_refine_diff_density_max 1.523
_refine_diff_density_min -0.683
_refine_diff_density_rms 0.108
_refine_ls_extinction_method none
_refine_ls_goodness_of_fit_ref 1.033
_refine_ls_hydrogen_treatment constr
_refine_ls_matrix_type full
_refine_ls_number_parameters 467
_refine_ls_number_reflns 5549
_refine_ls_number_restraints 6
_refine_ls_restrained_S_all 1.034
_refine_ls_R_factor_all 0.0481
_refine_ls_R_factor_gt 0.0403
_refine_ls_shift/su_max 0.008
_refine_ls_shift/su_mean 0.000
_refine_ls_structure_factor_coef Fsqd
_refine_ls_weighting_details 'calc w=1/[\s^2^(Fo^2^)+(0.0655P)^2^+3.0476P] where P=(Fo^2^+2Fc^2^)/3'
_refine_ls_weighting_scheme calc
_refine_ls_wR_factor_gt 0.1100
_refine_ls_wR_factor_ref 0.1153
_reflns_number_gt 4781
_reflns_number_total 5549
_reflns_threshold_expression >2sigma(I)
_cod_data_source_file c0ce00582g.txt
_cod_data_source_block www
_cod_original_cell_volume 1588.6(6)
_cod_original_sg_symbol_H-M P-1
_cod_database_code 7212899

loop_
_symmetry_equiv_pos_as_xyz
'x, y, z'
'-x, -y, -z'

loop_
_atom_site_label
_atom_site_type_symbol
_atom_site_fract_x
_atom_site_fract_y
_atom_site_fract_z
_atom_site_U_iso_or_equiv
_atom_site_adp_type
_atom_site_occupancy
_atom_site_symmetry_multiplicity
_atom_site_calc_flag
_atom_site_refinement_flags
_atom_site_disorder_assembly
_atom_site_disorder_group
Zn1 Zn 0.5000 0.5000 0.5000 0.01282(15) Uani 1 2 d S . .
Zn2 Zn -0.01127(5) 0.57029(5) 0.29485(3) 0.02077(14) Uani 1 1 d . . .
Zn3 Zn 0.10931(5) 0.31173(5) 0.32978(3) 0.02221(14) Uani 1 1 d . . .
Zn4 Zn 0.43913(5) 0.60484(5) 0.07046(3) 0.02049(14) Uani 1 1 d . . .
C1 C -0.3396(5) 0.1593(4) 0.1939(3) 0.0242(9) Uani 1 1 d . . .
C2 C -0.3790(5) 0.0345(4) 0.1629(3) 0.0268(10) Uani 1 1 d . . .
H2A H -0.3080 0.0013 0.1764 0.032 Uiso 1 1 calc R . .
C3 C -0.5220(5) -0.0409(4) 0.1123(3) 0.0318(10) Uani 1 1 d . . .
C4 C -0.6262(6) 0.0103(5) 0.0913(4) 0.0430(13) Uani 1 1 d . . .
H4A H -0.7231 -0.0396 0.0575 0.052 Uiso 1 1 calc R . .
C5 C -0.5869(6) 0.1342(5) 0.1202(4) 0.0457(14) Uani 1 1 d . . .
H5A H -0.6563 0.1682 0.1042 0.055 Uiso 1 1 calc R . .
C6 C -0.4449(5) 0.2087(5) 0.1731(3) 0.0320(10) Uani 1 1 d . . .
H6A H -0.4203 0.2919 0.1945 0.038 Uiso 1 1 calc R . .
C7 C -0.1871(5) 0.2390(4) 0.2521(3) 0.0265(10) Uani 1 1 d . . .
C8 C -0.5645(6) -0.1754(5) 0.0834(3) 0.0364(12) Uani 1 1 d . . .
C9 C 0.3999(5) 0.1315(4) 0.3719(3) 0.0232(9) Uani 1 1 d . . .
C10 C 0.2989(5) 0.0090(4) 0.3546(3) 0.0248(9) Uani 1 1 d . . .
H10A H 0.1960 -0.0114 0.3349 0.030 Uiso 1 1 calc R . .
C11 C 0.3485(5) -0.0843(4) 0.3659(3) 0.0256(9) Uani 1 1 d . . .
C12 C 0.5042(5) -0.0526(5) 0.3922(3) 0.0318(11) Uani 1 1 d . . .
H12A H 0.5395 -0.1139 0.3997 0.038 Uiso 1 1 calc R . .
C13 C 0.6050(5) 0.0688(5) 0.4070(4) 0.0337(11) Uani 1 1 d . . .
H13A H 0.7085 0.0889 0.4228 0.040 Uiso 1 1 calc R . .
C14 C 0.5542(5) 0.1621(4) 0.3985(3) 0.0272(10) Uani 1 1 d . . .
H14A H 0.6230 0.2444 0.4105 0.033 Uiso 1 1 calc R . .
C15 C 0.3425(5) 0.2305(4) 0.3631(3) 0.0248(9) Uani 1 1 d . . .
C16 C 0.2384(5) -0.2151(4) 0.3541(3) 0.0260(9) Uani 1 1 d . . .
C17 C 0.1931(5) 0.5721(4) 0.1712(3) 0.0273(10) Uani 1 1 d . . .
H17A H 0.1725 0.6331 0.1462 0.033 Uiso 1 1 calc R . .
C18 C 0.2881(5) 0.4478(5) 0.2024(3) 0.0283(10) Uani 1 1 d . . .
H18A H 0.3480 0.4030 0.2037 0.034 Uiso 1 1 calc R . .
C19 C 0.0315(5) 0.3701(4) 0.5077(3) 0.0232(9) Uani 1 1 d . . .
H19A H -0.0714 0.3216 0.4860 0.028 Uiso 1 1 calc R . .
C20 C 0.2392(5) 0.4866(4) 0.5922(3) 0.0245(9) Uani 1 1 d . . .
H20A H 0.3126 0.5381 0.6426 0.029 Uiso 1 1 calc R . .
C21 C -0.2884(5) 0.5959(5) 0.1877(3) 0.0316(11) Uani 1 1 d . . .
H21A H -0.2915 0.6504 0.2354 0.038 Uiso 1 1 calc R . .
C22 C -0.2236(5) 0.4766(4) 0.1096(3) 0.0258(10) Uani 1 1 d . . .
H22A H -0.1715 0.4305 0.0911 0.031 Uiso 1 1 calc R . .
N1 N 0.1834(4) 0.4321(3) 0.2497(2) 0.0232(8) Uani 1 1 d . . .
N2 N 0.1212(4) 0.5139(3) 0.2285(2) 0.0228(8) Uani 1 1 d . . .
N3 N 0.2999(4) 0.5347(4) 0.1521(2) 0.0246(8) Uani 1 1 d . . .
N4 N 0.1332(4) 0.3853(3) 0.4582(2) 0.0238(8) Uani 1 1 d . . .
N5 N 0.2701(4) 0.4609(3) 0.5143(2) 0.0230(8) Uani 1 1 d . . .
N6 N 0.0925(4) 0.4323(3) 0.5928(2) 0.0222(7) Uani 1 1 d . . .
N7 N -0.1839(4) 0.5492(4) 0.1911(2) 0.0247(8) Uani 1 1 d . . .
N8 N -0.3450(4) 0.4777(3) 0.0582(2) 0.0222(8) Uani 1 1 d . . .
N9 N -0.3879(4) 0.5557(4) 0.1084(2) 0.0271(8) Uani 1 1 d . . .
O1 O -0.1538(4) 0.3488(3) 0.2818(2) 0.0361(8) Uani 1 1 d . . .
O2 O -0.0940(4) 0.1880(3) 0.2696(2) 0.0356(8) Uani 1 1 d . . .
O3 O -0.4631(4) -0.2159(3) 0.1057(3) 0.0440(9) Uani 1 1 d . . .
O4 O -0.6941(4) -0.2454(3) 0.0426(3) 0.0463(9) Uani 1 1 d . . .
O5 O 0.4291(3) 0.3418(3) 0.3852(2) 0.0316(7) Uani 1 1 d . . .
O6 O 0.2015(4) 0.1930(3) 0.3313(3) 0.0370(8) Uani 1 1 d . . .
O7 O 0.1070(3) -0.2449(3) 0.3042(2) 0.0316(7) Uani 1 1 d . . .
O8 O 0.2724(4) -0.2904(3) 0.3921(2) 0.0360(8) Uani 1 1 d . . .
O1W O 0.5046(4) 0.3795(3) 0.5926(2) 0.0354(8) Uani 1 1 d . . .
H1 H 0.5775 0.3598 0.5891 0.035 Uiso 1 1 d R . .
H2 H 0.4287 0.3147 0.5916 0.035 Uiso 1 1 d R . .
OW1 O 0.9984(8) 0.7293(9) 0.9881(7) 0.158(4) Uani 1 1 d . . .
OW2 O 0.9696(11) 0.9066(11) 0.8850(7) 0.161(4) Uani 1 1 d . . .
OW3 O 0.9957(11) 0.8475(11) 0.1537(9) 0.183(5) Uani 1 1 d . . .
OW4 O 0.7687(6) 0.8112(6) 0.4113(6) 0.100(2) Uani 1 1 d . . .
OW5 O 0.8992(13) 0.9774(11) 0.3420(10) 0.081(3) Uani 0.50 1 d PU A 1
OW6 O 0.9654(14) 1.0030(13) 0.4412(9) 0.095(4) Uani 0.50 1 d P . 1
OW5' O 0.828(3) 0.9009(16) 0.3051(12) 0.196(12) Uani 0.50 1 d P B 2
OW6' O 0.8739(18) 0.8937(18) 0.4637(12) 0.119(5) Uani 0.50 1 d P B 2

loop_
_atom_site_aniso_label
_atom_site_aniso_U_11
_atom_site_aniso_U_22
_atom_site_aniso_U_33
_atom_site_aniso_U_23
_atom_site_aniso_U_13
_atom_site_aniso_U_12
Zn1 0.0092(3) 0.0108(3) 0.0194(3) 0.0045(2) 0.0055(2) 0.0036(2)
Zn2 0.0190(2) 0.0262(3) 0.0189(3) 0.0019(2) 0.00391(19) 0.0119(2)
Zn3 0.0258(3) 0.0216(3) 0.0203(3) 0.0036(2) 0.0036(2) 0.0116(2)
Zn4 0.0200(2) 0.0240(3) 0.0183(3) 0.0006(2) 0.00321(19) 0.0112(2)
C1 0.027(2) 0.024(2) 0.022(2) 0.0064(18) 0.0085(18) 0.0083(19)
C2 0.029(2) 0.024(2) 0.027(2) 0.0060(19) 0.0042(19) 0.0109(19)
C3 0.036(2) 0.024(3) 0.029(2) 0.001(2) 0.005(2) 0.007(2)
C4 0.029(2) 0.037(3) 0.049(3) -0.001(3) -0.004(2) 0.006(2)
C5 0.033(3) 0.035(3) 0.067(4) 0.006(3) 0.000(3) 0.016(2)
C6 0.031(2) 0.026(3) 0.038(3) 0.004(2) 0.005(2) 0.013(2)
C7 0.027(2) 0.024(3) 0.029(2) 0.0056(19) 0.0067(19) 0.0095(19)
C8 0.045(3) 0.028(3) 0.028(2) 0.001(2) 0.012(2) 0.006(2)
C9 0.026(2) 0.025(2) 0.022(2) 0.0046(18) 0.0049(17) 0.0136(19)
C10 0.023(2) 0.025(2) 0.027(2) 0.0056(19) 0.0033(18) 0.0112(18)
C11 0.026(2) 0.024(2) 0.027(2) 0.0035(19) 0.0041(18) 0.0109(19)
C12 0.029(2) 0.032(3) 0.040(3) 0.009(2) 0.004(2) 0.018(2)
C13 0.020(2) 0.035(3) 0.044(3) 0.007(2) 0.004(2) 0.010(2)
C14 0.025(2) 0.024(2) 0.030(2) 0.0066(19) 0.0059(19) 0.0072(19)
C15 0.024(2) 0.024(3) 0.025(2) 0.0005(18) 0.0038(18) 0.0106(19)
C16 0.030(2) 0.023(2) 0.028(2) 0.0028(19) 0.0065(19) 0.0134(19)
C17 0.031(2) 0.032(3) 0.032(2) 0.016(2) 0.015(2) 0.020(2)
C18 0.029(2) 0.036(3) 0.029(2) 0.008(2) 0.010(2) 0.022(2)
C19 0.0192(19) 0.027(2) 0.021(2) 0.0008(18) 0.0012(17) 0.0094(18)
C20 0.024(2) 0.024(2) 0.021(2) 0.0022(18) 0.0033(17) 0.0070(18)
C21 0.030(2) 0.041(3) 0.024(2) -0.006(2) -0.0016(19) 0.021(2)
C22 0.026(2) 0.030(3) 0.023(2) 0.0001(19) 0.0030(19) 0.016(2)
N1 0.0248(18) 0.023(2) 0.0239(18) 0.0030(15) 0.0049(15) 0.0129(15)
N2 0.0235(17) 0.026(2) 0.0260(19) 0.0064(16) 0.0077(15) 0.0161(16)
N3 0.0255(18) 0.032(2) 0.0231(18) 0.0071(16) 0.0082(15) 0.0167(16)
N4 0.0234(17) 0.026(2) 0.0198(18) 0.0001(15) 0.0026(15) 0.0102(15)
N5 0.0220(17) 0.021(2) 0.0231(18) 0.0011(15) 0.0056(15) 0.0068(15)
N6 0.0239(17) 0.0210(19) 0.0218(18) 0.0006(15) 0.0054(15) 0.0101(15)
N7 0.0231(17) 0.028(2) 0.0229(18) 0.0025(16) 0.0009(15) 0.0132(16)
N8 0.0216(17) 0.025(2) 0.0187(17) -0.0006(15) 0.0019(15) 0.0096(15)
N9 0.0247(18) 0.038(2) 0.0220(19) -0.0011(17) 0.0023(15) 0.0188(17)
O1 0.0315(17) 0.026(2) 0.043(2) -0.0050(16) 0.0059(15) 0.0070(14)
O2 0.0254(16) 0.0277(19) 0.048(2) 0.0039(16) -0.0041(15) 0.0107(14)
O3 0.045(2) 0.0213(19) 0.059(2) -0.0003(17) 0.0106(19) 0.0082(16)
O4 0.048(2) 0.028(2) 0.041(2) -0.0046(16) 0.0055(17) -0.0035(17)
O5 0.0298(16) 0.0180(17) 0.0425(19) 0.0017(14) 0.0055(15) 0.0069(14)
O6 0.0275(17) 0.0235(18) 0.061(2) 0.0035(16) 0.0024(16) 0.0147(14)
O7 0.0236(16) 0.0225(17) 0.045(2) 0.0012(15) -0.0011(15) 0.0099(13)
O8 0.0378(18) 0.0252(18) 0.044(2) 0.0111(16) 0.0022(16) 0.0135(15)
O1W 0.0282(16) 0.033(2) 0.046(2) 0.0124(16) 0.0060(15) 0.0139(15)
OW1 0.082(5) 0.131(7) 0.198(9) -0.024(6) -0.026(5) 0.015(5)
OW2 0.143(7) 0.208(11) 0.147(8) 0.035(7) 0.050(6) 0.082(8)
OW3 0.150(8) 0.174(10) 0.244(12) 0.124(10) 0.056(8) 0.057(7)
OW4 0.048(3) 0.057(4) 0.179(7) 0.009(4) 0.015(4) 0.012(3)
OW5 0.078(6) 0.052(6) 0.109(7) 0.039(6) 0.023(5) 0.016(5)
OW6 0.078(7) 0.088(9) 0.099(9) 0.026(8) 0.018(7) 0.012(7)
OW5' 0.25(2) 0.111(12) 0.170(15) -0.116(12) -0.164(16) 0.138(14)
OW6' 0.104(11) 0.135(14) 0.136(14) 0.050(12) 0.049(10) 0.052(11)

loop_
_atom_type_symbol
_atom_type_description
_atom_type_scat_dispersion_real
_atom_type_scat_dispersion_imag
_atom_type_scat_source
C C 0.0033 0.0016 'International Tables Vol C Tables 4.2.6.8 and 6.1.1.4'
H H 0.0000 0.0000 'International Tables Vol C Tables 4.2.6.8 and 6.1.1.4'
N N 0.0061 0.0033 'International Tables Vol C Tables 4.2.6.8 and 6.1.1.4'
O O 0.0106 0.0060 'International Tables Vol C Tables 4.2.6.8 and 6.1.1.4'
Zn Zn 0.2839 1.4301 'International Tables Vol C Tables 4.2.6.8 and 6.1.1.4'

loop_
_geom_angle_atom_site_label_1
_geom_angle_atom_site_label_2
_geom_angle_atom_site_label_3
_geom_angle
_geom_angle_site_symmetry_1
_geom_angle_site_symmetry_3
O1W Zn1 O1W 180.000(1) 2_666 .
O1W Zn1 N5 93.21(13) 2_666 .
O1W Zn1 N5 86.79(13) . .
O1W Zn1 N5 86.79(13) 2_666 2_666
O1W Zn1 N5 93.21(13) . 2_666
N5 Zn1 N5 180.000(1) . 2_666
O1W Zn1 O5 89.47(13) 2_666 2_666
O1W Zn1 O5 90.53(13) . 2_666
N5 Zn1 O5 86.17(13) . 2_666
N5 Zn1 O5 93.83(13) 2_666 2_666
O1W Zn1 O5 90.53(13) 2_666 .
O1W Zn1 O5 89.47(13) . .
N5 Zn1 O5 93.83(13) . .
N5 Zn1 O5 86.17(13) 2_666 .
O5 Zn1 O5 180.0 2_666 .
N6 Zn2 N2 144.40(14) 2_566 .
N6 Zn2 O7 101.11(15) 2_566 1_565
N2 Zn2 O7 96.96(14) . 1_565
N6 Zn2 N7 106.39(14) 2_566 .
N2 Zn2 N7 101.62(15) . .
O7 Zn2 N7 96.64(15) 1_565 .
N6 Zn2 O1 79.39(14) 2_566 .
N2 Zn2 O1 82.82(13) . .
O7 Zn2 O1 179.35(13) 1_565 .
N7 Zn2 O1 82.82(14) . .
O6 Zn3 O2 94.54(14) . .
O6 Zn3 N1 113.33(15) . .
O2 Zn3 N1 109.05(15) . .
O6 Zn3 N4 106.92(16) . .
O2 Zn3 N4 115.63(16) . .
N1 Zn3 N4 115.54(16) . .
O3 Zn4 N8 121.39(16) 1_665 2_565
O3 Zn4 N3 109.98(16) 1_665 .
N8 Zn4 N3 111.39(15) 2_565 .
O3 Zn4 N9 102.03(17) 1_665 1_655
N8 Zn4 N9 106.59(15) 2_565 1_655
N3 Zn4 N9 103.42(15) . 1_655
C2 C1 C6 119.4(4) . .
C2 C1 C7 120.6(4) . .
C6 C1 C7 119.9(4) . .
C3 C2 C1 120.9(4) . .
C3 C2 H2A 119.5 . .
C1 C2 H2A 119.5 . .
C2 C3 C4 118.9(5) . .
C2 C3 C8 120.2(4) . .
C4 C3 C8 120.8(4) . .
C5 C4 C3 120.4(5) . .
C5 C4 H4A 119.8 . .
C3 C4 H4A 119.8 . .
C4 C5 C6 120.5(5) . .
C4 C5 H5A 119.8 . .
C6 C5 H5A 119.8 . .
C5 C6 C1 119.8(5) . .
C5 C6 H6A 120.1 . .
C1 C6 H6A 120.1 . .
O1 C7 O2 122.2(4) . .
O1 C7 C1 120.6(4) . .
O2 C7 C1 117.2(4) . .
O4 C8 O3 121.5(5) . .
O4 C8 C3 121.2(5) . .
O3 C8 C3 117.3(4) . .
C10 C9 C14 119.7(4) . .
C10 C9 C15 119.9(4) . .
C14 C9 C15 120.4(4) . .
C9 C10 C11 121.1(4) . .
C9 C10 H10A 119.5 . .
C11 C10 H10A 119.5 . .
C10 C11 C12 118.7(4) . .
C10 C11 C16 120.9(4) . .
C12 C11 C16 120.4(4) . .
C13 C12 C11 120.2(4) . .
C13 C12 H12A 119.9 . .
C11 C12 H12A 119.9 . .
C12 C13 C14 120.7(4) . .
C12 C13 H13A 119.7 . .
C14 C13 H13A 119.7 . .
C9 C14 C13 119.5(4) . .
C9 C14 H14A 120.2 . .
C13 C14 H14A 120.2 . .
O5 C15 O6 122.9(4) . .
O5 C15 C9 121.4(4) . .
O6 C15 C9 115.7(4) . .
O8 C16 O7 122.0(4) . .
O8 C16 C11 121.2(4) . .
O7 C16 C11 116.7(4) . .
N2 C17 N3 112.9(4) . .
N2 C17 H17A 123.5 . .
N3 C17 H17A 123.5 . .
N1 C18 N3 113.1(4) . .
N1 C18 H18A 123.4 . .
N3 C18 H18A 123.4 . .
N4 C19 N6 112.4(4) . .
N4 C19 H19A 123.8 . .
N6 C19 H19A 123.8 . .
N5 C20 N6 113.7(4) . .
N5 C20 H20A 123.2 . .
N6 C20 H20A 123.2 . .
N7 C21 N9 112.6(4) . .
N7 C21 H21A 123.7 . .
N9 C21 H21A 123.7 . .
N8 C22 N7 112.5(4) . .
N8 C22 H22A 123.7 . .
N7 C22 H22A 123.7 . .
C18 N1 N2 105.4(3) . .
C18 N1 Zn3 130.7(3) . .
N2 N1 Zn3 123.8(3) . .
C17 N2 N1 106.3(3) . .
C17 N2 Zn2 124.0(3) . .
N1 N2 Zn2 127.8(3) . .
C18 N3 C17 102.3(3) . .
C18 N3 Zn4 132.4(3) . .
C17 N3 Zn4 125.2(3) . .
C19 N4 N5 106.2(3) . .
C19 N4 Zn3 130.0(3) . .
N5 N4 Zn3 123.8(3) . .
C20 N5 N4 105.3(3) . .
C20 N5 Zn1 121.9(3) . .
N4 N5 Zn1 131.1(3) . .
C19 N6 C20 102.4(4) . .
C19 N6 Zn2 132.9(3) . 2_566
C20 N6 Zn2 123.8(3) . 2_566
C21 N7 C22 103.1(4) . .
C21 N7 Zn2 130.3(3) . .
C22 N7 Zn2 126.5(3) . .
C22 N8 N9 106.4(3) . .
C22 N8 Zn4 127.8(3) . 2_565
N9 N8 Zn4 125.6(3) . 2_565
C21 N9 N8 105.4(3) . .
C21 N9 Zn4 126.8(3) . 1_455
N8 N9 Zn4 127.7(3) . 1_455
C7 O1 Zn2 154.1(3) . .
C7 O2 Zn3 111.2(3) . .
C8 O3 Zn4 106.8(3) . 1_445
C15 O5 Zn1 139.7(3) . .
C15 O6 Zn3 119.5(3) . .
C16 O7 Zn2 107.4(3) . 1_545
Zn1 O1W H1 108.2 . .
Zn1 O1W H2 121.9 . .
H1 O1W H2 107.8 . .
OW6' OW4 OW5' 90.2(9) . .
OW5 OW6 OW6 167.2(15) . 2_776

loop_
_geom_bond_atom_site_label_1
_geom_bond_atom_site_label_2
_geom_bond_distance
_geom_bond_site_symmetry_2
Zn1 O1W 2.130(3) 2_666
Zn1 O1W 2.130(3) .
Zn1 N5 2.168(3) .
Zn1 N5 2.168(3) 2_666
Zn1 O5 2.226(3) 2_666
Zn1 O5 2.226(3) .
Zn2 N6 1.994(4) 2_566
Zn2 N2 2.018(3) .
Zn2 O7 2.034(3) 1_565
Zn2 N7 2.039(3) .
Zn2 O1 2.435(4) .
Zn3 O6 1.946(3) .
Zn3 O2 1.962(3) .
Zn3 N1 1.986(4) .
Zn3 N4 1.988(4) .
Zn4 O3 1.944(4) 1_665
Zn4 N8 1.989(4) 2_565
Zn4 N3 1.999(4) .
Zn4 N9 2.014(3) 1_655
C1 C2 1.388(6) .
C1 C6 1.382(6) .
C1 C7 1.491(6) .
C2 C3 1.379(7) .
C2 H2A 0.9300 .
C3 C4 1.388(7) .
C3 C8 1.485(7) .
C4 C5 1.373(8) .
C4 H4A 0.9300 .
C5 C6 1.382(7) .
C5 H5A 0.9300 .
C6 H6A 0.9300 .
C7 O1 1.231(6) .
C7 O2 1.284(5) .
C8 O4 1.232(6) .
C8 O3 1.276(6) .
C9 C10 1.380(6) .
C9 C14 1.389(6) .
C9 C15 1.496(6) .
C10 C11 1.388(6) .
C10 H10A 0.9300 .
C11 C12 1.399(6) .
C11 C16 1.488(6) .
C12 C13 1.372(7) .
C12 H12A 0.9300 .
C13 C14 1.389(7) .
C13 H13A 0.9300 .
C14 H14A 0.9300 .
C15 O5 1.242(5) .
C15 O6 1.267(5) .
C16 O8 1.237(5) .
C16 O7 1.280(5) .
C17 N2 1.302(6) .
C17 N3 1.339(5) .
C17 H17A 0.9300 .
C18 N1 1.311(6) .
C18 N3 1.336(6) .
C18 H18A 0.9300 .
C19 N4 1.312(5) .
C19 N6 1.336(5) .
C19 H19A 0.9300 .
C20 N5 1.301(6) .
C20 N6 1.333(6) .
C20 H20A 0.9300 .
C21 N7 1.334(6) .
C21 N9 1.333(6) .
C21 H21A 0.9300 .
C22 N8 1.320(5) .
C22 N7 1.337(6) .
C22 H22A 0.9300 .
N1 N2 1.372(5) .
N4 N5 1.371(5) .
N6 Zn2 1.994(4) 2_566
N8 N9 1.364(5) .
N8 Zn4 1.989(4) 2_565
N9 Zn4 2.014(3) 1_455
O3 Zn4 1.944(4) 1_445
O7 Zn2 2.034(3) 1_545
O1W H1 0.8378 .
O1W H2 0.8386 .
OW4 OW6' 1.206(19) .
OW4 OW5' 2.07(3) .
OW5 OW6 1.493(17) .
OW6 OW6 1.83(3) 2_776
